data_7126637
loop_
_publ_author_name
'Zhu, Zhongzhi'
'Lin, Hanze'
'Liang, Baihui'
'Huang, Junjie'
'Liang, Wanyi'
'Chen, Lu'
'Huang, Yubing'
'Chen, Xiuwen'
'Li, Yibiao'

_publ_section_title
;
 Copper-catalyzed [2+3]-annulation of N-H imines with vinyl azides: access
 to polyaryl 2H-imidazoles.
;
_journal_issue 42
_journal_name_full 'Chemical communications (Cambridge, England)'
_journal_page_first 5621
_journal_page_last 5624
_journal_paper_doi 10.1039/c9cc10042c
_journal_volume 56
_journal_year 2020
_chemical_formula_moiety 'C21 H15 F N2'
_chemical_formula_sum 'C21 H15 F N2'
_chemical_formula_weight 314.35
_space_group_crystal_system triclinic
_space_group_IT_number 2
_space_group_name_Hall '-P 1'
_space_group_name_H-M_alt 'P -1'
_atom_sites_solution_hydrogens geom
_audit_block_doi 10.5517/ccdc.csd.cc250jd4
_audit_creation_date 2019-04-23
_audit_creation_method
;
Olex2 1.2-beta
(compiled 2018.05.29 svn.r3508 for OlexSys, GUI svn.r5506)
;
_audit_update_record
;
2020-04-13 deposited with the CCDC.	2020-04-16 downloaded from the CCDC.
;
_cell_angle_alpha 89.574(9)
_cell_angle_beta 84.573(9)
_cell_angle_gamma 78.861(9)
_cell_formula_units_Z 2
_cell_length_a 8.768(7)
_cell_length_b 9.173(7)
_cell_length_c 10.452(8)
_cell_measurement_reflns_used 2032
_cell_measurement_temperature 296(2)
_cell_measurement_theta_max 22.49
_cell_measurement_theta_min 2.26
_cell_volume 821.1(11)
_computing_cell_refinement 'SAINT v8.34A (Bruker, 2013)'
_computing_data_reduction 'SAINT v8.34A (Bruker, 2013)'
_computing_molecular_graphics 'Olex2 (Dolomanov et al., 2009)'
_computing_publication_material 'Olex2 (Dolomanov et al., 2009)'
_computing_structure_refinement 'ShelXL (Sheldrick, 2015)'
_diffrn_ambient_temperature 296.15
_diffrn_measured_fraction_theta_full 0.996
_diffrn_measured_fraction_theta_max 0.966
_diffrn_measurement_device_type 'Bruker APEX-II CCD'
_diffrn_measurement_method '\f and \w scans'
_diffrn_radiation_type MoK\a
_diffrn_radiation_wavelength 0.71073
_diffrn_reflns_av_R_equivalents 0.0400
_diffrn_reflns_av_unetI/netI 0.0440
_diffrn_reflns_Laue_measured_fraction_full 0.996
_diffrn_reflns_Laue_measured_fraction_max 0.966
_diffrn_reflns_limit_h_max 11
_diffrn_reflns_limit_h_min -11
_diffrn_reflns_limit_k_max 11
_diffrn_reflns_limit_k_min -11
_diffrn_reflns_limit_l_max 13
_diffrn_reflns_limit_l_min -13
_diffrn_reflns_number 9147
_diffrn_reflns_point_group_measured_fraction_full 0.996
_diffrn_reflns_point_group_measured_fraction_max 0.966
_diffrn_reflns_theta_full 25.242
_diffrn_reflns_theta_max 27.408
_diffrn_reflns_theta_min 1.957
_diffrn_standards_number 0
_exptl_absorpt_coefficient_mu 0.083
_exptl_absorpt_correction_T_max 0.7456
_exptl_absorpt_correction_T_min 0.5499
_exptl_absorpt_correction_type multi-scan
_exptl_absorpt_process_details
;
SADABS-2014/5 (Bruker,2014/5) was used for absorption correction.
wR2(int) was 0.0693 before and 0.0475 after correction.
The Ratio of minimum to maximum transmission is 0.7375.
The \l/2 correction factor is 0.00150.
;
_exptl_crystal_colour colourless
_exptl_crystal_density_diffrn 1.272
_exptl_crystal_description block
_exptl_crystal_F_000 328
_exptl_crystal_size_max 0.29
_exptl_crystal_size_mid 0.26
_exptl_crystal_size_min 0.25
_refine_diff_density_max 0.168
_refine_diff_density_min -0.148
_refine_diff_density_rms 0.032
_refine_ls_extinction_method none
_refine_ls_goodness_of_fit_ref 1.017
_refine_ls_hydrogen_treatment constr
_refine_ls_matrix_type full
_refine_ls_number_parameters 217
_refine_ls_number_reflns 3614
_refine_ls_number_restraints 0
_refine_ls_restrained_S_all 1.017
_refine_ls_R_factor_all 0.0829
_refine_ls_R_factor_gt 0.0491
_refine_ls_shift/su_max 0.000
_refine_ls_shift/su_mean 0.000
_refine_ls_structure_factor_coef Fsqd
_refine_ls_weighting_details 'w=1/[\s^2^(Fo^2^)+(0.0696P)^2^+0.0074P] where P=(Fo^2^+2Fc^2^)/3'
_refine_ls_weighting_scheme calc
_refine_ls_wR_factor_gt 0.1219
_refine_ls_wR_factor_ref 0.1401
_reflns_Friedel_coverage 0.000
_reflns_number_gt 2216
_reflns_number_total 3614
_reflns_threshold_expression 'I > 2\s(I)'
_cod_data_source_file c9cc10042c2.cif
_cod_data_source_block 1904232_0m
_cod_original_cell_volume 821.0(11)
_cod_database_code 7126637
_shelx_shelxl_version_number 2016/6
_shelx_space_group_comment
;
The symmetry employed for this shelxl refinement is uniquely defined
by the following loop, which should always be used as a source of
symmetry information in preference to the above space-group names.
They are only intended as comments.
;
_olex2_refinement_description
;
1. Fixed Uiso
 At 1.2 times of:
  All C(H) groups
2.a Aromatic/amide H refined with riding coordinates:
 C1(H1), C2(H2), C3(H3), C8(H8), C9(H9), C10(H10), C11(H11), C12(H12),
 C13(H13), C15(H15), C17(H17), C18(H18), C19(H19), C20(H20), C21(H21)
;
_olex2_submission_special_instructions 'No special instructions were received'

loop_
_space_group_symop_operation_xyz
'x, y, z'
'-x, -y, -z'

loop_
_atom_site_label
_atom_site_type_symbol
_atom_site_fract_x
_atom_site_fract_y
_atom_site_fract_z
_atom_site_U_iso_or_equiv
_atom_site_adp_type
_atom_site_occupancy
_atom_site_site_symmetry_order
_atom_site_calc_flag
_atom_site_refinement_flags_posn
_atom_site_refinement_flags_adp
_atom_site_refinement_flags_occupancy
_atom_site_disorder_assembly
_atom_site_disorder_group
F1 F 0.34597(16) 0.81266(16) 0.21153(14) 0.1292(5) Uani 1 1 d . . . . .
N1 N 0.82175(13) 0.41202(13) 0.26361(12) 0.0522(3) Uani 1 1 d . . . . .
N2 N 0.96739(14) 0.28264(14) 0.42558(12) 0.0556(4) Uani 1 1 d . . . . .
C1 C 0.3922(2) 0.8401(2) 0.4270(2) 0.0797(6) Uani 1 1 d . . . . .
H1 H 0.309199 0.920559 0.436810 0.096 Uiso 1 1 calc R . . . .
C2 C 0.4781(2) 0.7928(2) 0.5272(2) 0.0798(6) Uani 1 1 d . . . . .
H2 H 0.454001 0.842035 0.606094 0.096 Uiso 1 1 calc R . . . .
C3 C 0.6013(2) 0.67187(18) 0.51191(17) 0.0667(5) Uani 1 1 d . . . . .
H3 H 0.658241 0.639941 0.580988 0.080 Uiso 1 1 calc R . . . .
C4 C 0.63975(17) 0.59863(16) 0.39477(15) 0.0528(4) Uani 1 1 d . . . . .
C5 C 0.77069(16) 0.47103(16) 0.37468(15) 0.0515(4) Uani 1 1 d . . . . .
C6 C 0.94891(16) 0.28716(16) 0.28562(13) 0.0480(4) Uani 1 1 d . . . . .
C7 C 1.10440(16) 0.31016(16) 0.21452(13) 0.0507(4) Uani 1 1 d . . . . .
C8 C 1.1205(2) 0.4418(2) 0.1560(2) 0.0849(6) Uani 1 1 d . . . . .
H8 H 1.034996 0.519641 0.155751 0.102 Uiso 1 1 calc R . . . .
C9 C 1.2653(3) 0.4580(3) 0.0973(3) 0.1149(9) Uani 1 1 d . . . . .
H9 H 1.275936 0.547681 0.058871 0.138 Uiso 1 1 calc R . . . .
C10 C 1.3916(2) 0.3453(3) 0.0950(2) 0.0909(6) Uani 1 1 d . . . . .
H10 H 1.487326 0.357526 0.054589 0.109 Uiso 1 1 calc R . . . .
C11 C 0.8206(2) -0.1133(2) 0.1533(2) 0.0846(6) Uani 1 1 d . . . . .
H11 H 0.793024 -0.199256 0.123878 0.102 Uiso 1 1 calc R . . . .
C12 C 0.8779(3) -0.1111(2) 0.2698(2) 0.0870(6) Uani 1 1 d . . . . .
H12 H 0.888930 -0.195881 0.320031 0.104 Uiso 1 1 calc R . . . .
C13 C 0.9201(2) 0.01638(19) 0.31440(17) 0.0681(5) Uani 1 1 d . . . . .
H13 H 0.959883 0.016137 0.393828 0.082 Uiso 1 1 calc R . . . .
C14 C 0.90328(16) 0.14375(16) 0.24105(14) 0.0494(4) Uani 1 1 d . . . . .
C15 C 0.86342(18) 0.39060(18) 0.47394(15) 0.0558(4) Uani 1 1 d . . . . .
H15 H 0.847919 0.415594 0.560905 0.067 Uiso 1 1 calc R . . . .
C16 C 0.4312(2) 0.7662(2) 0.3124(2) 0.0760(5) Uani 1 1 d . . . . .
C17 C 0.5523(2) 0.64617(18) 0.29304(17) 0.0668(5) Uani 1 1 d . . . . .
H17 H 0.574997 0.597920 0.213607 0.080 Uiso 1 1 calc R . . . .
C18 C 1.3768(2) 0.2142(2) 0.15244(18) 0.0729(5) Uani 1 1 d . . . . .
H18 H 1.462596 0.136679 0.151897 0.087 Uiso 1 1 calc R . . . .
C19 C 1.23316(18) 0.19714(19) 0.21163(16) 0.0625(4) Uani 1 1 d . . . . .
H19 H 1.223632 0.107270 0.250263 0.075 Uiso 1 1 calc R . . . .
C20 C 0.84532(18) 0.14037(19) 0.12283(16) 0.0631(4) Uani 1 1 d . . . . .
H20 H 0.834156 0.224698 0.071977 0.076 Uiso 1 1 calc R . . . .
C21 C 0.8037(2) 0.0125(2) 0.0795(2) 0.0792(6) Uani 1 1 d . . . . .
H21 H 0.764226 0.011726 0.000014 0.095 Uiso 1 1 calc R . . . .

loop_
_atom_site_aniso_label
_atom_site_aniso_U_11
_atom_site_aniso_U_22
_atom_site_aniso_U_33
_atom_site_aniso_U_23
_atom_site_aniso_U_13
_atom_site_aniso_U_12
F1 0.1342(11) 0.1112(11) 0.1204(11) -0.0096(8) -0.0418(9) 0.0451(9)
N1 0.0517(7) 0.0478(7) 0.0556(8) -0.0035(6) -0.0047(6) -0.0058(6)
N2 0.0572(8) 0.0606(8) 0.0508(7) -0.0013(6) -0.0073(6) -0.0150(7)
C1 0.0696(12) 0.0554(11) 0.1048(16) -0.0086(11) 0.0118(11) 0.0014(9)
C2 0.0808(13) 0.0674(12) 0.0847(14) -0.0232(10) 0.0092(11) -0.0057(10)
C3 0.0667(11) 0.0613(11) 0.0713(11) -0.0135(9) -0.0010(9) -0.0124(9)
C4 0.0510(9) 0.0444(8) 0.0640(10) -0.0070(7) 0.0033(7) -0.0158(7)
C5 0.0498(9) 0.0481(8) 0.0583(9) -0.0059(7) -0.0002(7) -0.0155(7)
C6 0.0481(8) 0.0475(8) 0.0471(8) -0.0016(6) -0.0059(6) -0.0052(7)
C7 0.0521(9) 0.0506(9) 0.0500(9) -0.0043(7) -0.0051(7) -0.0111(7)
C8 0.0663(11) 0.0680(12) 0.1165(17) 0.0280(11) 0.0030(11) -0.0098(9)
C9 0.0877(16) 0.0987(17) 0.158(2) 0.0534(16) 0.0112(15) -0.0308(14)
C10 0.0647(13) 0.1104(18) 0.0985(15) 0.0097(13) 0.0123(11) -0.0292(13)
C11 0.0784(13) 0.0706(13) 0.1096(17) -0.0216(12) 0.0009(12) -0.0298(10)
C12 0.1038(15) 0.0583(12) 0.1034(17) 0.0057(10) -0.0043(13) -0.0299(11)
C13 0.0775(11) 0.0602(11) 0.0693(11) 0.0023(9) -0.0106(9) -0.0186(9)
C14 0.0436(8) 0.0475(9) 0.0554(9) -0.0045(7) -0.0012(6) -0.0065(6)
C15 0.0597(10) 0.0611(10) 0.0492(9) -0.0075(7) -0.0032(7) -0.0186(8)
C16 0.0738(12) 0.0623(11) 0.0867(14) 0.0032(10) -0.0115(10) 0.0018(9)
C17 0.0700(11) 0.0568(10) 0.0692(11) -0.0086(8) -0.0027(9) -0.0030(9)
C18 0.0540(10) 0.0847(14) 0.0767(12) -0.0095(10) -0.0003(9) -0.0080(9)
C19 0.0582(10) 0.0579(10) 0.0699(11) -0.0008(8) -0.0001(8) -0.0099(8)
C20 0.0674(10) 0.0599(10) 0.0616(11) -0.0070(8) -0.0112(8) -0.0086(8)
C21 0.0748(12) 0.0842(14) 0.0818(13) -0.0255(11) -0.0163(10) -0.0175(10)

loop_
_atom_type_symbol
_atom_type_description
_atom_type_scat_dispersion_real
_atom_type_scat_dispersion_imag
_atom_type_scat_source
C C 0.0033 0.0016 'International Tables Vol C Tables 4.2.6.8 and 6.1.1.4'
H H 0.0000 0.0000 'International Tables Vol C Tables 4.2.6.8 and 6.1.1.4'
F F 0.0171 0.0103 'International Tables Vol C Tables 4.2.6.8 and 6.1.1.4'
N N 0.0061 0.0033 'International Tables Vol C Tables 4.2.6.8 and 6.1.1.4'

loop_
_geom_angle_atom_site_label_1
_geom_angle_atom_site_label_2
_geom_angle_atom_site_label_3
_geom_angle
_geom_angle_site_symmetry_1
_geom_angle_site_symmetry_3
_geom_angle_publ_flag
C5 N1 C6 106.35(12) . . ?
C15 N2 C6 104.65(12) . . ?
C2 C1 H1 120.8 . . ?
C16 C1 H1 120.8 . . ?
C16 C1 C2 118.32(18) . . ?
C1 C2 H2 119.8 . . ?
C1 C2 C3 120.48(18) . . ?
C3 C2 H2 119.8 . . ?
C2 C3 H3 119.8 . . ?
C4 C3 C2 120.45(18) . . ?
C4 C3 H3 119.8 . . ?
C3 C4 C5 121.94(16) . . ?
C3 C4 C17 119.14(16) . . ?
C17 C4 C5 118.92(15) . . ?
N1 C5 C4 123.45(14) . . ?
N1 C5 C15 109.36(14) . . ?
C4 C5 C15 127.18(14) . . ?
N1 C6 N2 107.73(11) . . ?
N1 C6 C7 110.94(12) . . ?
N1 C6 C14 108.15(12) . . ?
N2 C6 C7 107.79(12) . . ?
N2 C6 C14 110.70(11) . . ?
C14 C6 C7 111.46(12) . . ?
C8 C7 C6 122.20(14) . . ?
C8 C7 C19 118.44(15) . . ?
C19 C7 C6 119.34(14) . . ?
C7 C8 H8 120.2 . . ?
C7 C8 C9 119.63(18) . . ?
C9 C8 H8 120.2 . . ?
C8 C9 H9 119.3 . . ?
C10 C9 C8 121.3(2) . . ?
C10 C9 H9 119.3 . . ?
C9 C10 H10 120.2 . . ?
C9 C10 C18 119.50(18) . . ?
C18 C10 H10 120.2 . . ?
C12 C11 H11 120.3 . . ?
C12 C11 C21 119.45(18) . . ?
C21 C11 H11 120.3 . . ?
C11 C12 H12 119.6 . . ?
C11 C12 C13 120.79(18) . . ?
C13 C12 H12 119.6 . . ?
C12 C13 H13 119.9 . . ?
C14 C13 C12 120.22(18) . . ?
C14 C13 H13 119.9 . . ?
C13 C14 C6 122.27(15) . . ?
C20 C14 C6 119.12(13) . . ?
C20 C14 C13 118.60(15) . . ?
N2 C15 C5 111.89(14) . . ?
N2 C15 H15 124.1 . . ?
C5 C15 H15 124.1 . . ?
F1 C16 C17 118.12(18) . . ?
C1 C16 F1 118.77(17) . . ?
C1 C16 C17 123.11(19) . . ?
C4 C17 H17 120.8 . . ?
C16 C17 C4 118.49(17) . . ?
C16 C17 H17 120.8 . . ?
C10 C18 H18 120.2 . . ?
C10 C18 C19 119.65(18) . . ?
C19 C18 H18 120.2 . . ?
C7 C19 C18 121.45(17) . . ?
C7 C19 H19 119.3 . . ?
C18 C19 H19 119.3 . . ?
C14 C20 H20 119.7 . . ?
C14 C20 C21 120.58(17) . . ?
C21 C20 H20 119.7 . . ?
C11 C21 C20 120.35(19) . . ?
C11 C21 H21 119.8 . . ?
C20 C21 H21 119.8 . . ?

loop_
_geom_bond_atom_site_label_1
_geom_bond_atom_site_label_2
_geom_bond_distance
_geom_bond_site_symmetry_2
_geom_bond_publ_flag
F1 C16 1.368(2) . ?
N1 C5 1.288(2) . ?
N1 C6 1.469(2) . ?
N2 C6 1.486(2) . ?
N2 C15 1.2801(19) . ?
C1 H1 0.9300 . ?
C1 C2 1.367(3) . ?
C1 C16 1.362(3) . ?
C2 H2 0.9300 . ?
C2 C3 1.389(3) . ?
C3 H3 0.9300 . ?
C3 C4 1.382(2) . ?
C4 C5 1.473(2) . ?
C4 C17 1.388(2) . ?
C5 C15 1.483(2) . ?
C6 C7 1.540(2) . ?
C6 C14 1.535(2) . ?
C7 C8 1.375(2) . ?
C7 C19 1.375(2) . ?
C8 H8 0.9300 . ?
C8 C9 1.391(3) . ?
C9 H9 0.9300 . ?
C9 C10 1.360(3) . ?
C10 H10 0.9300 . ?
C10 C18 1.363(3) . ?
C11 H11 0.9300 . ?
C11 C12 1.363(3) . ?
C11 C21 1.375(3) . ?
C12 H12 0.9300 . ?
C12 C13 1.389(3) . ?
C13 H13 0.9300 . ?
C13 C14 1.384(2) . ?
C14 C20 1.382(2) . ?
C15 H15 0.9300 . ?
C16 C17 1.375(3) . ?
C17 H17 0.9300 . ?
C18 H18 0.9300 . ?
C18 C19 1.386(2) . ?
C19 H19 0.9300 . ?
C20 H20 0.9300 . ?
C20 C21 1.385(3) . ?
C21 H21 0.9300 . ?

loop_
_geom_torsion_atom_site_label_1
_geom_torsion_atom_site_label_2
_geom_torsion_atom_site_label_3
_geom_torsion_atom_site_label_4
_geom_torsion
_geom_torsion_site_symmetry_1
_geom_torsion_site_symmetry_2
_geom_torsion_site_symmetry_3
_geom_torsion_site_symmetry_4
_geom_torsion_publ_flag
F1 C16 C17 C4 179.77(16) . . . . ?
N1 C5 C15 N2 -1.22(17) . . . . ?
N1 C6 C7 C8 9.0(2) . . . . ?
N1 C6 C7 C19 -172.64(14) . . . . ?
N1 C6 C14 C13 -133.86(14) . . . . ?
N1 C6 C14 C20 47.07(17) . . . . ?
N2 C6 C7 C8 -108.71(17) . . . . ?
N2 C6 C7 C19 69.62(17) . . . . ?
N2 C6 C14 C13 -16.05(19) . . . . ?
N2 C6 C14 C20 164.89(13) . . . . ?
C1 C2 C3 C4 0.7(3) . . . . ?
C1 C16 C17 C4 -0.5(3) . . . . ?
C2 C1 C16 F1 -179.97(17) . . . . ?
C2 C1 C16 C17 0.3(3) . . . . ?
C2 C3 C4 C5 179.30(14) . . . . ?
C2 C3 C4 C17 -0.9(2) . . . . ?
C3 C4 C5 N1 -171.13(14) . . . . ?
C3 C4 C5 C15 8.9(2) . . . . ?
C3 C4 C17 C16 0.8(2) . . . . ?
C4 C5 C15 N2 178.72(13) . . . . ?
C5 N1 C6 N2 -0.98(15) . . . . ?
C5 N1 C6 C7 -118.75(13) . . . . ?
C5 N1 C6 C14 118.72(13) . . . . ?
C5 C4 C17 C16 -179.40(15) . . . . ?
C6 N1 C5 C4 -178.68(12) . . . . ?
C6 N1 C5 C15 1.26(15) . . . . ?
C6 N2 C15 C5 0.52(15) . . . . ?
C6 C7 C8 C9 177.63(19) . . . . ?
C6 C7 C19 C18 -177.91(14) . . . . ?
C6 C14 C20 C21 179.69(15) . . . . ?
C7 C6 C14 C13 103.92(16) . . . . ?
C7 C6 C14 C20 -75.14(17) . . . . ?
C7 C8 C9 C10 0.8(4) . . . . ?
C8 C7 C19 C18 0.5(3) . . . . ?
C8 C9 C10 C18 -0.7(4) . . . . ?
C9 C10 C18 C19 0.4(3) . . . . ?
C10 C18 C19 C7 -0.3(3) . . . . ?
C11 C12 C13 C14 0.5(3) . . . . ?
C12 C11 C21 C20 0.3(3) . . . . ?
C12 C13 C14 C6 -179.69(15) . . . . ?
C12 C13 C14 C20 -0.6(2) . . . . ?
C13 C14 C20 C21 0.6(2) . . . . ?
C14 C6 C7 C8 129.61(17) . . . . ?
C14 C6 C7 C19 -52.06(18) . . . . ?
C14 C20 C21 C11 -0.4(3) . . . . ?
C15 N2 C6 N1 0.23(14) . . . . ?
C15 N2 C6 C7 120.02(13) . . . . ?
C15 N2 C6 C14 -117.83(14) . . . . ?
C16 C1 C2 C3 -0.4(3) . . . . ?
C17 C4 C5 N1 9.1(2) . . . . ?
C17 C4 C5 C15 -170.83(14) . . . . ?
C19 C7 C8 C9 -0.7(3) . . . . ?
C21 C11 C12 C13 -0.3(3) . . . . ?
